data_7223955
loop_
_publ_author_name
'Chen, Baohua'
'Tang, Dong'
'Wang, Jing'
'Wu, Ping'
'Guo, Xin'
'Li, Jihui'
'Yang, Sen'

_publ_section_title
;
 Synthesis of 1,2,4-Triazine Derivatives via [4+2] Domino Annulations
 Reactions in Onepot
;
_journal_name_full 'RSC Adv.'
_journal_paper_doi 10.1039/C5RA26638F
_journal_year 2016
_chemical_formula_moiety 'C15 H11 N3'
_chemical_formula_sum 'C15 H11 N3'
_chemical_formula_weight 233.26
_space_group_crystal_system monoclinic
_space_group_IT_number 15
_space_group_name_Hall '-I 2yc'
_space_group_name_H-M_alt 'I 1 2/c 1'
_symmetry_space_group_name_Hall '-I 2yc'
_symmetry_space_group_name_H-M 'I 1 2/c 1'
_atom_sites_solution_hydrogens geom
_atom_sites_solution_primary iterative
_audit_creation_date 2015-06-29
_audit_creation_method
;
Olex2 1.2
(compiled 2015.01.26 svn.r3150 for OlexSys, GUI svn.r4998)
;
_audit_update_record
;
2015-07-30 deposited with the CCDC.
2016-01-19 downloaded from the CCDC.
;
_cell_angle_alpha 90
_cell_angle_beta 105.47(4)
_cell_angle_gamma 90
_cell_formula_units_Z 8
_cell_length_a 24.392(6)
_cell_length_b 4.0190(5)
_cell_length_c 24.609(17)
_cell_measurement_temperature 293(2)
_cell_volume 2325.1(18)
_computing_molecular_graphics 'Olex2 (Dolomanov et al., 2009)'
_computing_publication_material 'Olex2 (Dolomanov et al., 2009)'
_computing_structure_refinement 'ShelXL (Sheldrick, 2008)'
_computing_structure_solution
;
Superflip (Palatinus & Chapuis, 2007;Palatinus & van der Lee, 2008;
Palatinus et al., 2012)
;
_diffrn_ambient_temperature 293(2)
_diffrn_measured_fraction_theta_full 0.998
_diffrn_measured_fraction_theta_max 0.998
_diffrn_radiation_type MoK\a
_diffrn_radiation_wavelength 0.710
_diffrn_reflns_av_R_equivalents 0.0262
_diffrn_reflns_av_unetI/netI 0.0455
_diffrn_reflns_laue_measured_fraction_full 0.998
_diffrn_reflns_laue_measured_fraction_max 0.998
_diffrn_reflns_limit_h_max 29
_diffrn_reflns_limit_h_min -30
_diffrn_reflns_limit_k_max 4
_diffrn_reflns_limit_k_min -4
_diffrn_reflns_limit_l_max 15
_diffrn_reflns_limit_l_min -30
_diffrn_reflns_number 4598
_diffrn_reflns_point_group_measured_fraction_full 0.998
_diffrn_reflns_point_group_measured_fraction_max 0.998
_diffrn_reflns_theta_full 25.500
_diffrn_reflns_theta_max 25.991
_diffrn_reflns_theta_min 3.407
_exptl_absorpt_coefficient_mu 0.082
_exptl_crystal_colour 'clear light yellow'
_exptl_crystal_colour_lustre clear
_exptl_crystal_colour_modifier light
_exptl_crystal_colour_primary yellow
_exptl_crystal_density_diffrn 1.333
_exptl_crystal_description block
_exptl_crystal_F_000 976
_exptl_crystal_size_max 0.41
_exptl_crystal_size_mid 0.35
_exptl_crystal_size_min 0.32
_refine_diff_density_max 0.285
_refine_diff_density_min -0.246
_refine_diff_density_rms 0.064
_refine_ls_extinction_method none
_refine_ls_goodness_of_fit_ref 1.051
_refine_ls_hydrogen_treatment constr
_refine_ls_matrix_type full
_refine_ls_number_parameters 163
_refine_ls_number_reflns 2269
_refine_ls_number_restraints 0
_refine_ls_restrained_S_all 1.051
_refine_ls_R_factor_all 0.1137
_refine_ls_R_factor_gt 0.0699
_refine_ls_shift/su_max 0.000
_refine_ls_shift/su_mean 0.000
_refine_ls_structure_factor_coef Fsqd
_refine_ls_weighting_details 'w=1/[\s^2^(Fo^2^)+(0.0884P)^2^+1.7858P] where P=(Fo^2^+2Fc^2^)/3'
_refine_ls_weighting_scheme calc
_refine_ls_wR_factor_gt 0.1837
_refine_ls_wR_factor_ref 0.2230
_reflns_Friedel_coverage 0.000
_reflns_number_gt 1302
_reflns_number_total 2269
_reflns_threshold_expression 'I > 2\s(I)'
_cod_data_source_file c5ra26638f2.cif
_cod_data_source_block tangdong0624_pl
_cod_depositor_comments
;

2018-02-22
Z value and formula fixed to values more according to usual
chemical conventions.                 miguel
;
_cod_original_formula_sum 'C30 H22 N6'
_cod_original_formula_weight 466.53
_cod_original_formula_moiety '2(C15 H11 N3)'
_cod_original_formula_units_Z 4
_cod_database_code 7223955
_audit_block_doi 10.5517/cc1jj9gt
_shelx_space_group_comment
;
The symmetry employed for this shelxl refinement is uniquely defined
by the following loop, which should always be used as a source of
symmetry information in preference to the above space-group names.
They are only intended as comments.
;
_olex2_refinement_description
;
1. Fixed Uiso
 At 1.2 times of:
  All C(H) groups
2.a Aromatic/amide H refined with riding coordinates:
 C1(H1), C2(H2), C3(H3), C4(H4), C5(H5), C8(H8), C11(H11), C12(H12), C13(H13),
 C14(H14), C15(H15)
;
_shelx_shelxl_version_number 2014/7
_olex2_submission_special_instructions 'No special instructions were received'

loop_
_space_group_symop_operation_xyz
'x, y, z'
'-x, y, -z+1/2'
'x+1/2, y+1/2, z+1/2'
'-x+1/2, y+1/2, -z+1'
'-x, -y, -z'
'x, -y, z-1/2'
'-x+1/2, -y+1/2, -z+1/2'
'x+1/2, -y+1/2, z'

loop_
_atom_site_label
_atom_site_type_symbol
_atom_site_fract_x
_atom_site_fract_y
_atom_site_fract_z
_atom_site_U_iso_or_equiv
_atom_site_adp_type
_atom_site_occupancy
_atom_site_site_symmetry_order
_atom_site_calc_flag
_atom_site_refinement_flags_posn
N1 N 0.09924(15) 0.7923(9) 0.24439(11) 0.0890(10) Uani 1 1 d .
N2 N 0.05295(15) 0.6239(9) 0.21433(12) 0.0903(11) Uani 1 1 d .
N3 N 0.09344(9) 0.5875(6) 0.13675(9) 0.0519(7) Uani 1 1 d .
C1 C 0.23544(14) 0.9760(9) 0.17415(14) 0.0703(9) Uani 1 1 d .
H1 H 0.2390 1.0330 0.2116 0.084 Uiso 1 1 calc R
C2 C 0.27963(15) 1.0441(9) 0.15065(16) 0.0780(10) Uani 1 1 d .
H2 H 0.3124 1.1469 0.1722 0.094 Uiso 1 1 calc R
C3 C 0.27533(14) 0.9608(9) 0.09575(16) 0.0714(10) Uani 1 1 d .
H3 H 0.3051 1.0065 0.0798 0.086 Uiso 1 1 calc R
C4 C 0.22685(14) 0.8097(9) 0.06454(14) 0.0733(10) Uani 1 1 d .
H4 H 0.2237 0.7533 0.0272 0.088 Uiso 1 1 calc R
C5 C 0.18240(13) 0.7397(9) 0.08796(12) 0.0625(9) Uani 1 1 d .
H5 H 0.1499 0.6348 0.0664 0.075 Uiso 1 1 calc R
C6 C 0.18617(12) 0.8253(7) 0.14338(12) 0.0523(7) Uani 1 1 d .
C7 C 0.13852(12) 0.7540(7) 0.16795(12) 0.0534(8) Uani 1 1 d .
C8 C 0.14153(14) 0.8552(9) 0.22120(12) 0.0693(9) Uani 1 1 d .
H8 H 0.1735 0.9697 0.2417 0.083 Uiso 1 1 calc R
C9 C 0.05107(12) 0.5241(7) 0.16039(11) 0.0513(7) Uani 1 1 d .
C10 C 0.00079(12) 0.3460(7) 0.12692(12) 0.0528(8) Uani 1 1 d .
C11 C -0.04080(13) 0.2197(8) 0.15100(14) 0.0635(9) Uani 1 1 d .
H11 H -0.0366 0.2470 0.1894 0.076 Uiso 1 1 calc R
C12 C -0.08751(14) 0.0567(9) 0.11883(16) 0.0694(10) Uani 1 1 d .
H12 H -0.1147 -0.0259 0.1355 0.083 Uiso 1 1 calc R
C13 C -0.09437(14) 0.0145(8) 0.06219(16) 0.0696(9) Uani 1 1 d .
H13 H -0.1263 -0.0950 0.0404 0.084 Uiso 1 1 calc R
C14 C -0.05382(14) 0.1350(8) 0.03783(14) 0.0661(9) Uani 1 1 d .
H14 H -0.0585 0.1065 -0.0006 0.079 Uiso 1 1 calc R
C15 C -0.00642(13) 0.2972(8) 0.06965(12) 0.0585(8) Uani 1 1 d .
H15 H 0.0209 0.3746 0.0527 0.070 Uiso 1 1 calc R

loop_
_atom_site_aniso_label
_atom_site_aniso_U_11
_atom_site_aniso_U_22
_atom_site_aniso_U_33
_atom_site_aniso_U_23
_atom_site_aniso_U_13
_atom_site_aniso_U_12
N1 0.091(2) 0.128(3) 0.0450(16) -0.0061(18) 0.0135(16) 0.028(2)
N2 0.100(2) 0.123(3) 0.0563(18) 0.0204(19) 0.0362(18) 0.045(2)
N3 0.0559(14) 0.0592(15) 0.0462(13) 0.0075(11) 0.0234(11) 0.0104(12)
C1 0.075(2) 0.078(2) 0.0535(19) 0.0003(18) 0.0098(17) -0.0081(18)
C2 0.064(2) 0.086(3) 0.079(2) 0.013(2) 0.0096(18) -0.0101(18)
C3 0.0563(19) 0.081(2) 0.082(2) 0.014(2) 0.0266(18) 0.0036(17)
C4 0.068(2) 0.095(3) 0.062(2) -0.0007(19) 0.0271(18) 0.0037(19)
C5 0.0568(18) 0.080(2) 0.0521(17) -0.0040(17) 0.0166(14) -0.0012(16)
C6 0.0535(16) 0.0545(17) 0.0478(16) 0.0056(14) 0.0117(13) 0.0087(13)
C7 0.0596(17) 0.0573(18) 0.0439(15) 0.0060(14) 0.0149(13) 0.0158(14)
C8 0.069(2) 0.095(3) 0.0421(16) -0.0076(17) 0.0110(15) 0.0146(19)
C9 0.0602(17) 0.0570(17) 0.0419(15) 0.0122(14) 0.0228(13) 0.0187(14)
C10 0.0571(17) 0.0553(17) 0.0527(16) 0.0155(14) 0.0265(14) 0.0190(14)
C11 0.067(2) 0.073(2) 0.0620(19) 0.0168(17) 0.0373(17) 0.0173(17)
C12 0.0611(19) 0.072(2) 0.087(2) 0.014(2) 0.0408(19) 0.0098(17)
C13 0.064(2) 0.066(2) 0.085(2) 0.005(2) 0.0294(18) 0.0048(16)
C14 0.072(2) 0.069(2) 0.063(2) 0.0010(17) 0.0275(17) 0.0007(17)
C15 0.0632(18) 0.0638(19) 0.0550(18) 0.0068(16) 0.0272(15) 0.0034(15)

loop_
_atom_type_symbol
_atom_type_description
_atom_type_scat_dispersion_real
_atom_type_scat_dispersion_imag
_atom_type_scat_source
C C 0.0033 0.0016 'International Tables Vol C Tables 4.2.6.8 and 6.1.1.4'
H H 0.0000 0.0000 'International Tables Vol C Tables 4.2.6.8 and 6.1.1.4'
N N 0.0061 0.0033 'International Tables Vol C Tables 4.2.6.8 and 6.1.1.4'

loop_
_geom_angle_atom_site_label_1
_geom_angle_atom_site_label_2
_geom_angle_atom_site_label_3
_geom_angle
C8 N1 N2 119.3(3)
N1 N2 C9 118.7(3)
C9 N3 C7 117.2(2)
C2 C1 H1 119.3
C6 C1 H1 119.3
C6 C1 C2 121.4(3)
C1 C2 H2 119.9
C3 C2 C1 120.2(3)
C3 C2 H2 119.9
C2 C3 H3 120.3
C2 C3 C4 119.3(3)
C4 C3 H3 120.3
C3 C4 H4 119.6
C3 C4 C5 120.8(3)
C5 C4 H4 119.6
C4 C5 H5 119.8
C6 C5 C4 120.3(3)
C6 C5 H5 119.8
C1 C6 C5 118.0(3)
C1 C6 C7 121.8(3)
C5 C6 C7 120.2(3)
N3 C7 C6 118.6(3)
N3 C7 C8 121.9(3)
C8 C7 C6 119.5(3)
N1 C8 C7 120.7(3)
N1 C8 H8 119.7
C7 C8 H8 119.7
N2 C9 C10 119.4(3)
N3 C9 N2 122.2(3)
N3 C9 C10 118.4(2)
C11 C10 C9 122.0(3)
C15 C10 C9 120.0(3)
C15 C10 C11 118.0(3)
C10 C11 H11 119.5
C12 C11 C10 120.9(3)
C12 C11 H11 119.5
C11 C12 H12 119.8
C11 C12 C13 120.3(3)
C13 C12 H12 119.8
C12 C13 H13 120.2
C12 C13 C14 119.6(3)
C14 C13 H13 120.2
C13 C14 H14 119.6
C13 C14 C15 120.8(3)
C15 C14 H14 119.6
C10 C15 H15 119.8
C14 C15 C10 120.3(3)
C14 C15 H15 119.8

loop_
_geom_bond_atom_site_label_1
_geom_bond_atom_site_label_2
_geom_bond_distance
N1 N2 1.354(4)
N1 C8 1.330(4)
N2 C9 1.376(4)
N3 C7 1.340(4)
N3 C9 1.339(3)
C1 H1 0.9300
C1 C2 1.380(4)
C1 C6 1.378(4)
C2 H2 0.9300
C2 C3 1.368(5)
C3 H3 0.9300
C3 C4 1.369(5)
C4 H4 0.9300
C4 C5 1.386(4)
C5 H5 0.9300
C5 C6 1.386(4)
C6 C7 1.474(4)
C7 C8 1.355(4)
C8 H8 0.9300
C9 C10 1.468(4)
C10 C11 1.400(4)
C10 C15 1.387(4)
C11 H11 0.9300
C11 C12 1.369(5)
C12 H12 0.9300
C12 C13 1.369(5)
C13 H13 0.9300
C13 C14 1.374(4)
C14 H14 0.9300
C14 C15 1.376(4)
C15 H15 0.9300

loop_
_geom_torsion_atom_site_label_1
_geom_torsion_atom_site_label_2
_geom_torsion_atom_site_label_3
_geom_torsion_atom_site_label_4
_geom_torsion
N1 N2 C9 N3 0.1(5)
N1 N2 C9 C10 -179.0(3)
N2 N1 C8 C7 0.3(5)
N2 C9 C10 C11 -12.0(4)
N2 C9 C10 C15 168.3(3)
N3 C7 C8 N1 -0.2(5)
N3 C9 C10 C11 168.8(3)
N3 C9 C10 C15 -10.8(4)
C1 C2 C3 C4 0.0(6)
C1 C6 C7 N3 -175.7(3)
C1 C6 C7 C8 3.8(4)
C2 C1 C6 C5 0.7(5)
C2 C1 C6 C7 -179.5(3)
C2 C3 C4 C5 -0.2(6)
C3 C4 C5 C6 0.7(5)
C4 C5 C6 C1 -0.9(5)
C4 C5 C6 C7 179.3(3)
C5 C6 C7 N3 4.1(4)
C5 C6 C7 C8 -176.4(3)
C6 C1 C2 C3 -0.3(6)
C6 C7 C8 N1 -179.6(3)
C7 N3 C9 N2 0.0(4)
C7 N3 C9 C10 179.2(2)
C8 N1 N2 C9 -0.3(5)
C9 N3 C7 C6 179.5(2)
C9 N3 C7 C8 0.0(4)
C9 C10 C11 C12 179.5(3)
C9 C10 C15 C14 -179.0(3)
C10 C11 C12 C13 -0.1(5)
C11 C10 C15 C14 1.3(4)
C11 C12 C13 C14 0.5(5)
C12 C13 C14 C15 0.0(5)
C13 C14 C15 C10 -0.9(5)
C15 C10 C11 C12 -0.8(4)
